data_1509418
loop_
_publ_author_name
'Benoit, P.'
'Charpin, P.'
'Djega-Mariadassou, C.'

_publ_section_title
;
 Composes definis dans le systeme Ag-In-Se. Structure cristalline de ()2
 Ag In5 Se8
;
_journal_name_full 'Materials Research Bulletin'
_journal_page_first 1047
_journal_page_last 1057
_journal_paper_doi 10.1016/0025-5408(83)90146-0
_journal_volume 18
_journal_year 1983
_chemical_formula_sum 'Ag In5 Se8'
_space_group_IT_number 111
_symmetry_space_group_name_Hall 'P -4 2'
_symmetry_space_group_name_H-M 'P -4 2 m'
_cell_angle_alpha 90
_cell_angle_beta 90
_cell_angle_gamma 90
_cell_formula_units_Z 1
_cell_length_a 5.7934
_cell_length_b 5.7934
_cell_length_c 11.6223
_cell_volume 390.085
_citation_journal_id_ASTM MRBUAC
_cod_data_source_file silver1-2_364.cif
_cod_data_source_block Ag1In5Se8
_cod_original_cell_volume 390.0849
_cod_original_formula_sum 'Ag1 In5 Se8'
_cod_database_code 1509418

loop_
_symmetry_equiv_pos_as_xyz
x,y,z
y,-x,-z
-x,-y,z
-y,x,-z
x,-y,-z
-y,-x,z
-x,y,-z
y,x,z

loop_
_atom_site_label
_atom_site_type_symbol
_atom_site_fract_x
_atom_site_fract_y
_atom_site_fract_z
_atom_site_occupancy
_atom_site_U_iso_or_equiv
In1 In+3 0 0.5 0.25013 1 0.0
Ag1 Ag+1 0 0 0.5 1 0.0
In2 In+3 0.5 0.5 0 1 0.0
Se1 Se-2 0.22834 0.22834 0.11225 1 0.0
Se2 Se-2 0.72177 0.72177 0.61414 1 0.0
